data_4084382
loop_
_publ_author_name
'Brayton, Daniel F.'
'Beaumont, Paul R.'
'Fukushima, Erin Y.'
'Sartain, Hope T.'
'Morales-Morales, David'
'Jensen, Craig M.'

_publ_section_title
;
 Synthesis, Characterization, and Dehydrogenation Activity of an Iridium
 Arsenic Based Pincer Catalyst
;
_journal_issue 19
_journal_name_full Organometallics
_journal_page_first 5198
_journal_paper_doi 10.1021/om5005034
_journal_volume 33
_journal_year 2014
_chemical_formula_sum 'C22 H41 As2 Ir O2'
_chemical_formula_weight 679.59
_chemical_name_systematic
; 
?
;
_space_group_crystal_system monoclinic
_space_group_IT_number 14
_space_group_name_Hall '-P 2ybc'
_space_group_name_H-M_alt 'P 1 21/c 1'
_symmetry_space_group_name_Hall '-P 2ybc'
_symmetry_space_group_name_H-M 'P 1 21/c 1'
_atom_sites_solution_hydrogens geom
_audit_creation_method SHELXL-2013
_cell_angle_alpha 90
_cell_angle_beta 119.449(2)
_cell_angle_gamma 90
_cell_formula_units_Z 4
_cell_length_a 15.142(2)
_cell_length_b 13.214(2)
_cell_length_c 15.135(3)
_cell_measurement_reflns_used 9962
_cell_measurement_temperature 200(2)
_cell_measurement_theta_max 30.86
_cell_measurement_theta_min 2.18
_cell_volume 2637.0(7)
_computing_cell_refinement 'Bruker SAINT'
_computing_data_collection 'Bruker APEX2'
_computing_data_reduction 'Bruker SAINT'
_computing_molecular_graphics 'Bruker SHELXTL'
_computing_publication_material 'Bruker SHELXTL'
_computing_structure_refinement 'SHELXL-2013 (Sheldrick, 2013)'
_computing_structure_solution 'SHELXS-97 (Sheldrick, 2008)'
_diffrn_ambient_temperature 200(2)
_diffrn_detector_area_resol_mean 8.33
_diffrn_measured_fraction_theta_full 0.999
_diffrn_measured_fraction_theta_max 0.929
_diffrn_measurement_device_type 'Bruker AXS APEX diffractometer'
_diffrn_measurement_method '\f and \w scans'
_diffrn_radiation_type MoK\a
_diffrn_radiation_wavelength 0.71073
_diffrn_reflns_av_R_equivalents 0.0378
_diffrn_reflns_av_unetI/netI 0.0291
_diffrn_reflns_Laue_measured_fraction_full 0.999
_diffrn_reflns_Laue_measured_fraction_max 0.929
_diffrn_reflns_limit_h_max 21
_diffrn_reflns_limit_h_min -21
_diffrn_reflns_limit_k_max 19
_diffrn_reflns_limit_k_min -18
_diffrn_reflns_limit_l_max 21
_diffrn_reflns_limit_l_min -21
_diffrn_reflns_number 39465
_diffrn_reflns_point_group_measured_fraction_full 0.999
_diffrn_reflns_point_group_measured_fraction_max 0.929
_diffrn_reflns_theta_full 25.000
_diffrn_reflns_theta_max 31.051
_diffrn_reflns_theta_min 2.182
_exptl_absorpt_coefficient_mu 7.567
_exptl_absorpt_correction_T_max 0.7462
_exptl_absorpt_correction_T_min 0.5333
_exptl_absorpt_correction_type multi-scan
_exptl_absorpt_process_details 'APEX2 (Bruker, 2007)'
_exptl_crystal_colour orange
_exptl_crystal_density_diffrn 1.712
_exptl_crystal_description plate
_exptl_crystal_F_000 1328
_exptl_crystal_size_max 0.197
_exptl_crystal_size_mid 0.196
_exptl_crystal_size_min 0.056
_refine_diff_density_max 3.951
_refine_diff_density_min -0.756
_refine_diff_density_rms 0.170
_refine_ls_extinction_method none
_refine_ls_goodness_of_fit_ref 1.097
_refine_ls_hydrogen_treatment constr
_refine_ls_matrix_type full
_refine_ls_number_parameters 257
_refine_ls_number_reflns 7826
_refine_ls_number_restraints 0
_refine_ls_restrained_S_all 1.097
_refine_ls_R_factor_all 0.0447
_refine_ls_R_factor_gt 0.0331
_refine_ls_shift/su_max 0.001
_refine_ls_shift/su_mean 0.000
_refine_ls_structure_factor_coef Fsqd
_refine_ls_weighting_details
; 
 w=1/[\s^2^(Fo^2^)+(0.0393P)^2^+8.4778P] 
 where P=(Fo^2^+2Fc^2^)/3 
;
_refine_ls_weighting_scheme calc
_refine_ls_wR_factor_gt 0.0874
_refine_ls_wR_factor_ref 0.0954
_reflns_Friedel_coverage 0.000
_reflns_number_gt 6397
_reflns_number_total 7826
_reflns_threshold_expression 'I > 2\s(I)'
_cod_data_source_file om5005034_si_002.cif
_cod_data_source_block jens002a_noh
_cod_depositor_comments 'Adding full bibliography for 4084382.cif.'
_cod_database_code 4084382
_shelx_space_group_comment
; 
The symmetry employed for this shelxl refinement is uniquely defined 
by the following loop, which should always be used as a source of 
symmetry information in preference to the above space-group names. 
They are only intended as comments. 
;
_shelx_estimated_absorpt_t_min 0.317
_shelx_estimated_absorpt_t_max 0.677
_shelxl_version_number 2013-2

loop_
_space_group_symop_operation_xyz
'x, y, z'
'-x, y+1/2, -z+1/2'
'-x, -y, -z'
'x, -y-1/2, z-1/2'

loop_
_atom_site_label
_atom_site_type_symbol
_atom_site_fract_x
_atom_site_fract_y
_atom_site_fract_z
_atom_site_U_iso_or_equiv
_atom_site_adp_type
_atom_site_occupancy
_atom_site_site_symmetry_order
_atom_site_calc_flag
_atom_site_refinement_flags_posn
_atom_site_refinement_flags_adp
Ir Ir 0.27866(2) 0.12297(2) 0.23806(2) 0.02274(6) Uani 1 1 d . .
As1 As 0.25440(3) -0.05292(3) 0.23913(3) 0.02190(9) Uani 1 1 d . .
As2 As 0.24766(3) 0.29831(3) 0.22966(3) 0.02132(9) Uani 1 1 d . .
O1 O 0.1423(2) -0.0614(2) 0.2526(3) 0.0278(7) Uani 1 1 d . .
O2 O 0.1334(2) 0.3053(2) 0.2393(3) 0.0288(7) Uani 1 1 d . .
C1 C 0.3489(4) -0.1337(4) 0.3595(4) 0.0323(10) Uani 1 1 d . .
C2 C 0.3611(7) -0.0739(6) 0.4503(5) 0.069(2) Uani 1 1 d . .
H2A H 0.2968 -0.0736 0.4510 0.103 Uiso 1 1 calc R U
H2B H 0.3806 -0.0041 0.4458 0.103 Uiso 1 1 calc R U
H2C H 0.4138 -0.1051 0.5128 0.103 Uiso 1 1 calc R U
C3 C 0.4482(5) -0.1399(7) 0.3572(7) 0.079(3) Uani 1 1 d . .
H3A H 0.4675 -0.0721 0.3465 0.118 Uiso 1 1 calc R U
H3B H 0.4395 -0.1844 0.3017 0.118 Uiso 1 1 calc R U
H3C H 0.5014 -0.1671 0.4218 0.118 Uiso 1 1 calc R U
C4 C 0.3091(6) -0.2373(5) 0.3634(5) 0.061(2) Uani 1 1 d . .
H4A H 0.3546 -0.2692 0.4287 0.092 Uiso 1 1 calc R U
H4B H 0.3058 -0.2791 0.3083 0.092 Uiso 1 1 calc R U
H4C H 0.2412 -0.2310 0.3555 0.092 Uiso 1 1 calc R U
C5 C 0.2056(4) -0.1265(4) 0.1085(4) 0.0348(11) Uani 1 1 d . .
C6 C 0.2855(9) -0.1200(9) 0.0782(8) 0.115(5) Uani 1 1 d . .
H6A H 0.3463 -0.1561 0.1279 0.173 Uiso 1 1 calc R U
H6B H 0.3024 -0.0488 0.0757 0.173 Uiso 1 1 calc R U
H6C H 0.2603 -0.1507 0.0111 0.173 Uiso 1 1 calc R U
C7 C 0.1749(7) -0.2352(5) 0.1106(6) 0.070(2) Uani 1 1 d . .
H7A H 0.1428 -0.2632 0.0418 0.105 Uiso 1 1 calc R U
H7B H 0.1270 -0.2375 0.1365 0.105 Uiso 1 1 calc R U
H7C H 0.2352 -0.2751 0.1550 0.105 Uiso 1 1 calc R U
C8 C 0.1114(8) -0.0686(7) 0.0333(5) 0.095(4) Uani 1 1 d . .
H8A H 0.1301 0.0010 0.0274 0.142 Uiso 1 1 calc R U
H8B H 0.0619 -0.0680 0.0573 0.142 Uiso 1 1 calc R U
H8C H 0.0816 -0.1017 -0.0331 0.142 Uiso 1 1 calc R U
C9 C 0.0985(3) 0.0313(3) 0.2502(3) 0.0214(8) Uani 1 1 d . .
C10 C 0.0077(3) 0.0297(3) 0.2532(4) 0.0260(9) Uani 1 1 d . .
H10 H -0.0210 -0.0326 0.2581 0.031 Uiso 1 1 calc R U
C11 C -0.0394(3) 0.1207(4) 0.2490(4) 0.0294(9) Uani 1 1 d . .
H11 H -0.1018 0.1200 0.2496 0.035 Uiso 1 1 calc R U
C12 C 0.0017(3) 0.2130(3) 0.2437(4) 0.0264(9) Uani 1 1 d . .
H12 H -0.0316 0.2749 0.2409 0.032 Uiso 1 1 calc R U
C13 C 0.0934(3) 0.2121(3) 0.2428(3) 0.0226(8) Uani 1 1 d . .
C14 C 0.1446(3) 0.1219(3) 0.2453(3) 0.0231(8) Uani 1 1 d . .
C15 C 0.1966(5) 0.3661(4) 0.0962(4) 0.0364(11) Uani 1 1 d . .
C16 C 0.1176(9) 0.2937(8) 0.0214(5) 0.109(4) Uani 1 1 d . .
H16A H 0.0589 0.2925 0.0322 0.164 Uiso 1 1 calc R U
H16B H 0.1467 0.2257 0.0316 0.164 Uiso 1 1 calc R U
H16C H 0.0961 0.3162 -0.0479 0.164 Uiso 1 1 calc R U
C17 C 0.1506(7) 0.4695(6) 0.0897(6) 0.070(2) Uani 1 1 d . .
H17A H 0.2047 0.5181 0.1294 0.105 Uiso 1 1 calc R U
H17B H 0.1038 0.4659 0.1168 0.105 Uiso 1 1 calc R U
H17C H 0.1137 0.4914 0.0187 0.105 Uiso 1 1 calc R U
C18 C 0.2848(8) 0.3737(7) 0.0752(7) 0.082(3) Uani 1 1 d . .
H18A H 0.2595 0.3947 0.0047 0.123 Uiso 1 1 calc R U
H18B H 0.3179 0.3075 0.0864 0.123 Uiso 1 1 calc R U
H18C H 0.3337 0.4236 0.1210 0.123 Uiso 1 1 calc R U
C19 C 0.3378(4) 0.3850(4) 0.3471(4) 0.0337(11) Uani 1 1 d . .
C20 C 0.3433(8) 0.3323(7) 0.4388(5) 0.086(3) Uani 1 1 d . .
H20A H 0.3583 0.2604 0.4374 0.130 Uiso 1 1 calc R U
H20B H 0.2782 0.3393 0.4373 0.130 Uiso 1 1 calc R U
H20C H 0.3970 0.3632 0.5009 0.130 Uiso 1 1 calc R U
C21 C 0.2970(6) 0.4891(5) 0.3436(6) 0.072(3) Uani 1 1 d . .
H21A H 0.3385 0.5228 0.4090 0.108 Uiso 1 1 calc R U
H21B H 0.2268 0.4843 0.3299 0.108 Uiso 1 1 calc R U
H21C H 0.2991 0.5283 0.2897 0.108 Uiso 1 1 calc R U
C22 C 0.4398(6) 0.3881(9) 0.3515(9) 0.115(5) Uani 1 1 d . .
H22A H 0.4347 0.4290 0.2952 0.173 Uiso 1 1 calc R U
H22B H 0.4606 0.3191 0.3462 0.173 Uiso 1 1 calc R U
H22C H 0.4902 0.4181 0.4160 0.173 Uiso 1 1 calc R U

loop_
_atom_site_aniso_label
_atom_site_aniso_U_11
_atom_site_aniso_U_22
_atom_site_aniso_U_33
_atom_site_aniso_U_23
_atom_site_aniso_U_13
_atom_site_aniso_U_12
Ir 0.01968(9) 0.01874(8) 0.03464(10) 0.00118(6) 0.01708(7) 0.00074(6)
As1 0.0197(2) 0.01790(18) 0.0301(2) -0.00078(15) 0.01385(18) 0.00052(14)
As2 0.0190(2) 0.01890(19) 0.0281(2) 0.00222(15) 0.01319(17) 0.00000(14)
O1 0.0250(16) 0.0198(14) 0.0467(19) 0.0024(13) 0.0238(15) 0.0023(12)
O2 0.0251(16) 0.0207(14) 0.049(2) 0.0045(14) 0.0249(15) 0.0024(12)
C1 0.028(2) 0.025(2) 0.040(3) 0.0077(19) 0.013(2) 0.0034(18)
C2 0.087(6) 0.060(4) 0.031(3) 0.001(3) 0.007(3) 0.009(4)
C3 0.036(4) 0.100(6) 0.103(6) 0.056(5) 0.036(4) 0.034(4)
C4 0.072(5) 0.035(3) 0.055(4) 0.016(3) 0.015(3) -0.008(3)
C5 0.039(3) 0.033(2) 0.034(2) -0.009(2) 0.019(2) -0.006(2)
C6 0.111(8) 0.173(11) 0.116(8) -0.098(8) 0.098(7) -0.077(8)
C7 0.101(6) 0.045(4) 0.054(4) -0.020(3) 0.029(4) -0.028(4)
C8 0.123(8) 0.077(6) 0.033(3) -0.004(4) -0.001(4) 0.037(6)
C9 0.0186(18) 0.0211(19) 0.027(2) -0.0009(15) 0.0133(16) 0.0009(15)
C10 0.021(2) 0.025(2) 0.038(2) -0.0008(17) 0.0193(19) -0.0032(16)
C11 0.020(2) 0.036(2) 0.037(2) -0.0051(19) 0.0174(19) -0.0036(17)
C12 0.021(2) 0.024(2) 0.036(2) -0.0021(17) 0.0164(18) 0.0039(16)
C13 0.0206(18) 0.0210(19) 0.029(2) 0.0021(15) 0.0144(17) -0.0002(15)
C14 0.0186(18) 0.025(2) 0.030(2) -0.0009(16) 0.0154(17) 0.0001(15)
C15 0.045(3) 0.034(3) 0.034(2) 0.009(2) 0.022(2) 0.003(2)
C16 0.131(9) 0.108(8) 0.028(3) 0.007(4) -0.008(4) -0.060(7)
C17 0.096(6) 0.062(5) 0.054(4) 0.032(3) 0.037(4) 0.048(4)
C18 0.099(7) 0.100(7) 0.091(6) 0.051(5) 0.081(6) 0.042(5)
C19 0.025(2) 0.032(2) 0.039(3) -0.007(2) 0.012(2) -0.0013(18)
C20 0.133(9) 0.064(5) 0.033(3) -0.002(3) 0.019(4) -0.011(5)
C21 0.080(5) 0.032(3) 0.058(4) -0.013(3) -0.002(4) 0.011(3)
C22 0.040(4) 0.171(11) 0.138(9) -0.103(8) 0.047(5) -0.049(6)

loop_
_atom_type_symbol
_atom_type_description
_atom_type_scat_dispersion_real
_atom_type_scat_dispersion_imag
_atom_type_scat_source
C C 0.0033 0.0016 'International Tables Vol C Tables 4.2.6.8 and 6.1.1.4'
H H 0.0000 0.0000 'International Tables Vol C Tables 4.2.6.8 and 6.1.1.4'
O O 0.0106 0.0060 'International Tables Vol C Tables 4.2.6.8 and 6.1.1.4'
As As 0.0499 2.0058 'International Tables Vol C Tables 4.2.6.8 and 6.1.1.4'
Ir Ir -1.4442 7.9887 'International Tables Vol C Tables 4.2.6.8 and 6.1.1.4'

loop_
_geom_angle_atom_site_label_1
_geom_angle_atom_site_label_2
_geom_angle_atom_site_label_3
_geom_angle
C14 Ir As1 80.42(12)
C14 Ir As2 80.59(12)
As1 Ir As2 160.730(17)
O1 As1 C1 98.99(19)
O1 As1 C5 99.8(2)
C1 As1 C5 113.4(2)
O1 As1 Ir 102.73(10)
C1 As1 Ir 119.51(15)
C5 As1 Ir 117.28(16)
O2 As2 C19 99.33(19)
O2 As2 C15 98.6(2)
C19 As2 C15 113.7(2)
O2 As2 Ir 102.66(10)
C19 As2 Ir 119.20(15)
C15 As2 Ir 117.77(16)
C9 O1 As1 113.9(3)
C13 O2 As2 114.3(3)
C4 C1 C2 108.1(6)
C4 C1 C3 111.7(6)
C2 C1 C3 111.5(6)
C4 C1 As1 113.7(4)
C2 C1 As1 105.2(4)
C3 C1 As1 106.4(4)
C6 C5 C7 111.3(7)
C6 C5 C8 110.1(8)
C7 C5 C8 107.9(6)
C6 C5 As1 108.4(5)
C7 C5 As1 114.2(4)
C8 C5 As1 104.6(4)
O1 C9 C10 116.8(4)
O1 C9 C14 120.7(4)
C10 C9 C14 122.5(4)
C11 C10 C9 118.6(4)
C10 C11 C12 122.0(4)
C11 C12 C13 118.0(4)
O2 C13 C12 116.7(4)
O2 C13 C14 120.5(4)
C12 C13 C14 122.8(4)
C9 C14 C13 116.1(4)
C9 C14 Ir 122.0(3)
C13 C14 Ir 121.9(3)
C17 C15 C16 110.7(7)
C17 C15 C18 110.4(6)
C16 C15 C18 109.7(8)
C17 C15 As2 114.2(4)
C16 C15 As2 104.2(4)
C18 C15 As2 107.4(4)
C21 C19 C22 111.8(7)
C21 C19 C20 106.8(6)
C22 C19 C20 112.1(8)
C21 C19 As2 114.1(4)
C22 C19 As2 107.0(4)
C20 C19 As2 105.0(4)

loop_
_geom_bond_atom_site_label_1
_geom_bond_atom_site_label_2
_geom_bond_distance
Ir C14 2.086(4)
Ir As1 2.3543(6)
Ir As2 2.3551(6)
As1 O1 1.810(3)
As1 C1 1.986(5)
As1 C5 1.990(5)
As2 O2 1.809(3)
As2 C19 1.987(5)
As2 C15 1.986(5)
O1 C9 1.386(5)
O2 C13 1.384(5)
C1 C4 1.509(8)
C1 C2 1.517(9)
C1 C3 1.523(9)
C5 C6 1.493(10)
C5 C7 1.515(8)
C5 C8 1.522(10)
C9 C10 1.398(6)
C9 C14 1.405(6)
C10 C11 1.384(6)
C11 C12 1.389(6)
C12 C13 1.396(6)
C13 C14 1.413(6)
C15 C17 1.515(8)
C15 C16 1.514(9)
C15 C18 1.520(9)
C19 C21 1.499(8)
C19 C22 1.513(9)
C19 C20 1.518(9)

loop_
_geom_torsion_atom_site_label_1
_geom_torsion_atom_site_label_2
_geom_torsion_atom_site_label_3
_geom_torsion_atom_site_label_4
_geom_torsion
C1 As1 O1 C9 128.0(3)
C5 As1 O1 C9 -116.2(3)
Ir As1 O1 C9 4.9(3)
C19 As2 O2 C13 -126.3(3)
C15 As2 O2 C13 117.7(3)
Ir As2 O2 C13 -3.4(3)
As1 O1 C9 C10 175.8(3)
As1 O1 C9 C14 -4.5(5)
O1 C9 C10 C11 -178.8(4)
C14 C9 C10 C11 1.5(7)
C9 C10 C11 C12 -1.2(7)
C10 C11 C12 C13 0.0(7)
As2 O2 C13 C12 -176.0(3)
As2 O2 C13 C14 4.0(5)
C11 C12 C13 O2 -178.9(4)
C11 C12 C13 C14 1.0(7)
O1 C9 C14 C13 179.8(4)
C10 C9 C14 C13 -0.5(7)
O1 C9 C14 Ir 1.5(6)
C10 C9 C14 Ir -178.8(3)
O2 C13 C14 C9 179.2(4)
C12 C13 C14 C9 -0.8(7)
O2 C13 C14 Ir -2.5(6)
C12 C13 C14 Ir 177.5(3)
